data_1548927
loop_
_publ_author_name
'Settineri, Nicholas S.'
'Arnold, John'

_publ_section_title
;
 Insertion, protonolysis and photolysis reactivity of a thorium monoalkyl
 amidinate complex.
;
_journal_issue 10
_journal_name_full 'Chemical science'
_journal_page_first 2831
_journal_page_last 2841
_journal_paper_doi 10.1039/c7sc05328b
_journal_volume 9
_journal_year 2018
_chemical_formula_sum 'C33 H63 N6 P Th'
_chemical_formula_weight 806.90
_chemical_name_systematic Th(PHMes)(BIMA)3
_space_group_crystal_system monoclinic
_space_group_IT_number 14
_space_group_name_Hall '-P 2yn'
_space_group_name_H-M_alt 'P 1 21/n 1'
_symmetry_space_group_name_Hall '-P 2yn'
_symmetry_space_group_name_H-M 'P 1 21/n 1'
_atom_sites_solution_hydrogens mixed
_atom_sites_solution_primary iterative
_atom_sites_solution_secondary difmap
_audit_creation_method SHELXL-2014/7
_audit_update_record
;
2017-12-14 deposited with the CCDC.
2018-02-16 downloaded from the CCDC.
;
_cell_angle_alpha 90
_cell_angle_beta 100.332(2)
_cell_angle_gamma 90
_cell_formula_units_Z 8
_cell_length_a 22.5782(10)
_cell_length_b 13.2908(6)
_cell_length_c 25.4828(11)
_cell_measurement_reflns_used 9197
_cell_measurement_temperature 100(2)
_cell_measurement_theta_max 28.32
_cell_measurement_theta_min 2.66
_cell_volume 7522.9(6)
_computing_cell_refinement 'Bruker SAINT'
_computing_data_collection 'Bruker APEX2'
_computing_data_reduction 'Bruker SAINT'
_computing_molecular_graphics Mercury
_computing_publication_material WinGX
_computing_structure_refinement 'SHELXL-2014/7 (Sheldrick, 2014)'
_computing_structure_solution 'SHELXT (Sheldrick 2014)'
_diffrn_ambient_temperature 100(2)
_diffrn_detector_area_resol_mean 8.366
_diffrn_measured_fraction_theta_full 1.000
_diffrn_measured_fraction_theta_max 0.998
_diffrn_measurement_device_type 'Bruker APEX-II CCD'
_diffrn_measurement_method 'phi and omega scans'
_diffrn_radiation_type MoK\a
_diffrn_radiation_wavelength 0.71073
_diffrn_reflns_av_R_equivalents 0.0414
_diffrn_reflns_av_unetI/netI 0.0248
_diffrn_reflns_Laue_measured_fraction_full 1.000
_diffrn_reflns_Laue_measured_fraction_max 0.998
_diffrn_reflns_limit_h_max 30
_diffrn_reflns_limit_h_min -26
_diffrn_reflns_limit_k_max 16
_diffrn_reflns_limit_k_min -17
_diffrn_reflns_limit_l_max 31
_diffrn_reflns_limit_l_min -33
_diffrn_reflns_number 169945
_diffrn_reflns_point_group_measured_fraction_full 1.000
_diffrn_reflns_point_group_measured_fraction_max 0.998
_diffrn_reflns_theta_full 28.000
_diffrn_reflns_theta_max 28.330
_diffrn_reflns_theta_min 1.329
_diffrn_source 'microfocus sealed tube'
_exptl_absorpt_coefficient_mu 4.035
_exptl_absorpt_correction_T_max 0.563
_exptl_absorpt_correction_T_min 0.425
_exptl_absorpt_correction_type multi-scan
_exptl_absorpt_process_details SADABS
_exptl_crystal_colour Yellow
_exptl_crystal_density_diffrn 1.425
_exptl_crystal_description Block
_exptl_crystal_F_000 3264
_exptl_crystal_size_max 0.400
_exptl_crystal_size_mid 0.220
_exptl_crystal_size_min 0.150
_refine_diff_density_max 1.986
_refine_diff_density_min -1.880
_refine_diff_density_rms 0.100
_refine_ls_extinction_method none
_refine_ls_goodness_of_fit_ref 1.042
_refine_ls_hydrogen_treatment mixed
_refine_ls_matrix_type full
_refine_ls_number_parameters 783
_refine_ls_number_reflns 18721
_refine_ls_number_restraints 0
_refine_ls_restrained_S_all 1.042
_refine_ls_R_factor_all 0.0360
_refine_ls_R_factor_gt 0.0252
_refine_ls_shift/su_max 0.005
_refine_ls_shift/su_mean 0.000
_refine_ls_structure_factor_coef Fsqd
_refine_ls_weighting_details 'w=1/[\s^2^(Fo^2^)+(0.0187P)^2^+9.4608P] where P=(Fo^2^+2Fc^2^)/3'
_refine_ls_weighting_scheme calc
_refine_ls_wR_factor_gt 0.0510
_refine_ls_wR_factor_ref 0.0549
_reflns_Friedel_coverage 0.000
_reflns_number_gt 15360
_reflns_number_total 18721
_reflns_threshold_expression 'I > 2\s(I)'
_cod_data_source_file c7sc05328b2.cif
_cod_data_source_block Th(PHMes)(BIMA)3
_cod_depositor_comments
;

2019-02-08
Z value and formula fixed to values more according to usual
chemical conventions.                 miguel

 Adding full bibliography for 1548917--1548927.cif.
;
_cod_original_formula_sum 'C66 H126 N12 P2 Th2'
_cod_original_formula_units_Z 4
_cod_original_formula_weight 1613.80
_cod_database_code 1548927
_shelx_shelxl_version_number 2014/7
_shelx_space_group_comment
;
The symmetry employed for this shelxl refinement is uniquely defined
by the following loop, which should always be used as a source of
symmetry information in preference to the above space-group names.
They are only intended as comments.
;
_shelx_estimated_absorpt_t_min 0.295
_shelx_estimated_absorpt_t_max 0.583

loop_
_space_group_symop_operation_xyz
'x, y, z'
'-x+1/2, y+1/2, -z+1/2'
'-x, -y, -z'
'x-1/2, -y-1/2, z-1/2'

loop_
_atom_site_label
_atom_site_type_symbol
_atom_site_fract_x
_atom_site_fract_y
_atom_site_fract_z
_atom_site_U_iso_or_equiv
_atom_site_adp_type
_atom_site_occupancy
_atom_site_site_symmetry_order
_atom_site_calc_flag
_atom_site_refinement_flags_posn
_atom_site_refinement_flags_adp
C1 C 0.67044(17) 0.3524(3) 0.46140(12) 0.0435(9) Uani 1 1 d . .
H1A H 0.6643 0.4161 0.4790 0.065 Uiso 1 1 calc R U
H1B H 0.6759 0.3657 0.4247 0.065 Uiso 1 1 calc R U
H1C H 0.7063 0.3188 0.4810 0.065 Uiso 1 1 calc R U
C2 C 0.61608(13) 0.28533(19) 0.46059(10) 0.0232(6) Uani 1 1 d . .
H2A H 0.5798 0.3198 0.4401 0.028 Uiso 1 1 calc R U
C3 C 0.62553(15) 0.1863(2) 0.43290(13) 0.0351(7) Uani 1 1 d . .
H3A H 0.6608 0.1516 0.4529 0.053 Uiso 1 1 calc R U
H3B H 0.6321 0.2000 0.3966 0.053 Uiso 1 1 calc R U
H3C H 0.5898 0.1437 0.4314 0.053 Uiso 1 1 calc R U
C4 C 0.55295(11) 0.23428(18) 0.52341(10) 0.0179(5) Uani 1 1 d . .
C5 C 0.49793(12) 0.2293(2) 0.47974(11) 0.0260(6) Uani 1 1 d . .
H5A H 0.4952 0.2910 0.4583 0.039 Uiso 1 1 calc R U
H5B H 0.4618 0.2227 0.4957 0.039 Uiso 1 1 calc R U
H5C H 0.5011 0.1710 0.4569 0.039 Uiso 1 1 calc R U
C6 C 0.48195(13) 0.0649(2) 0.57555(13) 0.0309(7) Uani 1 1 d . .
H6A H 0.4770 0.0574 0.5368 0.046 Uiso 1 1 calc R U
H6B H 0.4449 0.0441 0.5875 0.046 Uiso 1 1 calc R U
H6C H 0.5155 0.0228 0.5928 0.046 Uiso 1 1 calc R U
C7 C 0.49533(11) 0.17549(19) 0.59072(11) 0.0210(5) Uani 1 1 d . .
H7 H 0.4610 0.2180 0.5728 0.025 Uiso 1 1 calc R U
C8 C 0.50223(12) 0.1889(2) 0.65066(11) 0.0267(6) Uani 1 1 d . .
H8A H 0.5337 0.1436 0.6686 0.040 Uiso 1 1 calc R U
H8B H 0.4640 0.1731 0.6619 0.040 Uiso 1 1 calc R U
H8C H 0.5134 0.2587 0.6601 0.040 Uiso 1 1 calc R U
C9 C 0.50075(12) 0.4598(2) 0.57179(10) 0.0232(6) Uani 1 1 d . .
H9A H 0.5319 0.4624 0.5495 0.035 Uiso 1 1 calc R U
H9B H 0.4686 0.5075 0.5580 0.035 Uiso 1 1 calc R U
H9C H 0.4841 0.3916 0.5710 0.035 Uiso 1 1 calc R U
C10 C 0.52817(11) 0.48770(19) 0.62884(10) 0.0195(5) Uani 1 1 d . .
H10 H 0.5420 0.5592 0.6293 0.023 Uiso 1 1 calc R U
C11 C 0.47995(13) 0.4796(2) 0.66416(11) 0.0277(6) Uani 1 1 d . .
H11A H 0.4659 0.4098 0.6643 0.042 Uiso 1 1 calc R U
H11B H 0.4460 0.5235 0.6500 0.042 Uiso 1 1 calc R U
H11C H 0.4972 0.5001 0.7006 0.042 Uiso 1 1 calc R U
C12 C 0.61974(12) 0.44314(19) 0.69205(10) 0.0208(5) Uani 1 1 d . .
C13 C 0.61401(14) 0.5327(2) 0.72724(11) 0.0316(7) Uani 1 1 d . .
H13A H 0.5905 0.5138 0.7545 0.047 Uiso 1 1 calc R U
H13B H 0.5937 0.5877 0.7055 0.047 Uiso 1 1 calc R U
H13C H 0.6542 0.5548 0.7446 0.047 Uiso 1 1 calc R U
C14 C 0.69290(16) 0.3461(3) 0.79910(11) 0.0398(8) Uani 1 1 d . .
H14A H 0.6567 0.3815 0.8051 0.060 Uiso 1 1 calc R U
H14B H 0.7251 0.3552 0.8301 0.060 Uiso 1 1 calc R U
H14C H 0.6840 0.2742 0.7940 0.060 Uiso 1 1 calc R U
C15 C 0.71306(13) 0.3886(2) 0.74935(11) 0.0287(6) Uani 1 1 d . .
H15 H 0.7222 0.4618 0.7553 0.034 Uiso 1 1 calc R U
C16 C 0.76917(13) 0.3362(2) 0.73871(12) 0.0353(7) Uani 1 1 d . .
H16A H 0.7607 0.2645 0.7323 0.053 Uiso 1 1 calc R U
H16B H 0.8015 0.3441 0.7697 0.053 Uiso 1 1 calc R U
H16C H 0.7816 0.3660 0.7072 0.053 Uiso 1 1 calc R U
C17 C 0.71994(17) 0.6042(2) 0.63951(13) 0.0448(9) Uani 1 1 d . .
H17A H 0.6884 0.5898 0.6603 0.067 Uiso 1 1 calc R U
H17B H 0.7232 0.6771 0.6349 0.067 Uiso 1 1 calc R U
H17C H 0.7585 0.5779 0.6584 0.067 Uiso 1 1 calc R U
C18 C 0.70409(12) 0.5542(2) 0.58495(11) 0.0257(6) Uani 1 1 d . .
H18 H 0.7354 0.5734 0.5635 0.031 Uiso 1 1 calc R U
C19 C 0.64343(12) 0.5923(2) 0.55603(12) 0.0264(6) Uani 1 1 d . .
H19A H 0.6336 0.5601 0.5210 0.040 Uiso 1 1 calc R U
H19B H 0.6453 0.6654 0.5515 0.040 Uiso 1 1 calc R U
H19C H 0.6123 0.5761 0.5770 0.040 Uiso 1 1 calc R U
C20 C 0.75260(12) 0.3908(2) 0.58864(11) 0.0265(6) Uani 1 1 d . .
C21 C 0.81224(13) 0.4395(3) 0.58328(17) 0.0513(11) Uani 1 1 d . .
H21A H 0.8139 0.4491 0.5454 0.077 Uiso 1 1 calc R U
H21B H 0.8455 0.3960 0.5996 0.077 Uiso 1 1 calc R U
H21C H 0.8157 0.5049 0.6013 0.077 Uiso 1 1 calc R U
C22 C 0.83802(15) 0.2012(3) 0.63971(16) 0.0532(11) Uani 1 1 d . .
H22A H 0.8548 0.2647 0.6554 0.080 Uiso 1 1 calc R U
H22B H 0.8708 0.1571 0.6334 0.080 Uiso 1 1 calc R U
H22C H 0.8154 0.1681 0.6643 0.080 Uiso 1 1 calc R U
C23 C 0.79606(14) 0.2225(2) 0.58689(15) 0.0403(9) Uani 1 1 d . .
H23 H 0.8201 0.2541 0.5620 0.048 Uiso 1 1 calc R U
C24 C 0.76911(16) 0.1252(3) 0.56205(14) 0.0458(9) Uani 1 1 d . .
H24A H 0.7470 0.0914 0.5868 0.069 Uiso 1 1 calc R U
H24B H 0.8014 0.0811 0.5546 0.069 Uiso 1 1 calc R U
H24C H 0.7415 0.1402 0.5287 0.069 Uiso 1 1 calc R U
C25 C 0.62925(11) 0.00686(18) 0.68150(10) 0.0180(5) Uani 1 1 d . .
C26 C 0.62025(12) -0.06874(19) 0.64168(10) 0.0212(6) Uani 1 1 d . .
C27 C 0.65137(13) -0.0618(2) 0.59423(11) 0.0279(6) Uani 1 1 d . .
H27A H 0.6424 -0.1222 0.5721 0.042 Uiso 1 1 calc R U
H27B H 0.6949 -0.0567 0.6065 0.042 Uiso 1 1 calc R U
H27C H 0.6370 -0.0022 0.5731 0.042 Uiso 1 1 calc R U
C28 C 0.58240(12) -0.14960(19) 0.64599(10) 0.0223(6) Uani 1 1 d . .
H28 H 0.5784 -0.2010 0.6197 0.027 Uiso 1 1 calc R U
C29 C 0.55023(12) -0.15816(19) 0.68720(11) 0.0219(6) Uani 1 1 d . .
C30 C 0.50673(14) -0.2435(2) 0.69005(13) 0.0340(7) Uani 1 1 d . .
H30A H 0.4655 -0.2173 0.6841 0.051 Uiso 1 1 calc R U
H30B H 0.5159 -0.2751 0.7253 0.051 Uiso 1 1 calc R U
H30C H 0.5105 -0.2935 0.6626 0.051 Uiso 1 1 calc R U
C31 C 0.55883(12) -0.08307(19) 0.72605(10) 0.0208(5) Uani 1 1 d . .
H31 H 0.5371 -0.0870 0.7546 0.025 Uiso 1 1 calc R U
C32 C 0.59789(11) -0.00285(19) 0.72465(10) 0.0188(5) Uani 1 1 d . .
C33 C 0.60569(13) 0.0711(2) 0.77020(11) 0.0253(6) Uani 1 1 d . .
H33A H 0.5776 0.0545 0.7941 0.038 Uiso 1 1 calc R U
H33B H 0.5974 0.1393 0.7561 0.038 Uiso 1 1 calc R U
H33C H 0.6471 0.0676 0.7899 0.038 Uiso 1 1 calc R U
C34 C 0.88444(17) 0.6945(2) 0.57708(12) 0.0393(8) Uani 1 1 d . .
H34A H 0.8491 0.6581 0.5585 0.059 Uiso 1 1 calc R U
H34B H 0.8786 0.7118 0.6132 0.059 Uiso 1 1 calc R U
H34C H 0.9202 0.6519 0.5792 0.059 Uiso 1 1 calc R U
C35 C 0.89295(14) 0.79071(19) 0.54650(10) 0.0259(6) Uani 1 1 d . .
H35 H 0.9304 0.8253 0.5648 0.031 Uiso 1 1 calc R U
C36 C 0.83969(19) 0.8596(3) 0.54761(13) 0.0551(11) Uani 1 1 d . .
H36A H 0.8452 0.9223 0.5288 0.083 Uiso 1 1 calc R U
H36B H 0.8367 0.8747 0.5847 0.083 Uiso 1 1 calc R U
H36C H 0.8027 0.8263 0.5300 0.083 Uiso 1 1 calc R U
C37 C 0.95122(12) 0.73438(18) 0.48106(10) 0.0178(5) Uani 1 1 d . .
C38 C 1.00792(13) 0.7302(2) 0.52262(11) 0.0284(6) Uani 1 1 d . .
H38A H 1.0125 0.7933 0.5429 0.043 Uiso 1 1 calc R U
H38B H 1.0427 0.7207 0.5051 0.043 Uiso 1 1 calc R U
H38C H 1.0054 0.6739 0.5469 0.043 Uiso 1 1 calc R U
C39 C 1.01659(12) 0.5601(2) 0.42640(13) 0.0296(7) Uani 1 1 d . .
H39A H 1.0248 0.5531 0.4653 0.044 Uiso 1 1 calc R U
H39B H 1.0516 0.5370 0.4119 0.044 Uiso 1 1 calc R U
H39C H 0.9814 0.5195 0.4115 0.044 Uiso 1 1 calc R U
C40 C 1.00414(11) 0.67062(19) 0.41162(10) 0.0193(5) Uani 1 1 d . .
H40 H 1.0395 0.7120 0.4283 0.023 Uiso 1 1 calc R U
C41 C 0.99458(12) 0.6830(2) 0.35137(11) 0.0242(6) Uani 1 1 d . .
H41A H 0.9611 0.6401 0.3347 0.036 Uiso 1 1 calc R U
H41B H 1.0313 0.6634 0.3385 0.036 Uiso 1 1 calc R U
H41C H 0.9851 0.7535 0.3421 0.036 Uiso 1 1 calc R U
C42 C 0.99539(12) 0.9591(2) 0.42731(11) 0.0246(6) Uani 1 1 d . .
H42A H 0.9657 0.9619 0.4510 0.037 Uiso 1 1 calc R U
H42B H 1.0277 1.0076 0.4395 0.037 Uiso 1 1 calc R U
H42C H 1.0124 0.8912 0.4280 0.037 Uiso 1 1 calc R U
C43 C 0.96501(11) 0.98508(18) 0.37063(10) 0.0187(5) Uani 1 1 d . .
H43 H 0.9508 1.0564 0.3701 0.022 Uiso 1 1 calc R U
C44 C 1.01052(13) 0.9760(2) 0.33311(12) 0.0275(6) Uani 1 1 d . .
H44A H 1.0243 0.9061 0.3327 0.041 Uiso 1 1 calc R U
H44B H 1.0450 1.0200 0.3456 0.041 Uiso 1 1 calc R U
H44C H 0.9914 0.9960 0.2970 0.041 Uiso 1 1 calc R U
C45 C 0.86988(12) 0.93777(19) 0.31246(10) 0.0204(5) Uani 1 1 d . .
C46 C 0.87191(14) 1.0278(2) 0.27668(11) 0.0300(7) Uani 1 1 d . .
H46A H 0.8953 1.0111 0.2490 0.045 Uiso 1 1 calc R U
H46B H 0.8909 1.0845 0.2979 0.045 Uiso 1 1 calc R U
H46C H 0.8308 1.0464 0.2599 0.045 Uiso 1 1 calc R U
C47 C 0.78964(16) 0.8377(3) 0.20908(12) 0.0431(9) Uani 1 1 d . .
H47A H 0.8230 0.8767 0.1995 0.065 Uiso 1 1 calc R U
H47B H 0.7545 0.8430 0.1804 0.065 Uiso 1 1 calc R U
H47C H 0.8016 0.7670 0.2141 0.065 Uiso 1 1 calc R U
C48 C 0.77381(13) 0.8790(2) 0.26087(11) 0.0295(7) Uani 1 1 d . .
H48 H 0.7630 0.9517 0.2555 0.035 Uiso 1 1 calc R U
C49 C 0.72055(14) 0.8236(2) 0.27638(13) 0.0384(8) Uani 1 1 d . .
H49A H 0.7313 0.7529 0.2837 0.058 Uiso 1 1 calc R U
H49B H 0.6860 0.8275 0.2470 0.058 Uiso 1 1 calc R U
H49C H 0.7100 0.8546 0.3084 0.058 Uiso 1 1 calc R U
C50 C 0.76284(18) 1.0881(3) 0.37073(13) 0.0480(10) Uani 1 1 d . .
H50A H 0.7897 1.0774 0.3450 0.072 Uiso 1 1 calc R U
H50B H 0.7569 1.1605 0.3752 0.072 Uiso 1 1 calc R U
H50C H 0.7239 1.0561 0.3576 0.072 Uiso 1 1 calc R U
C51 C 0.79061(12) 1.04228(19) 0.42397(11) 0.0227(6) Uani 1 1 d . .
H51 H 0.7640 1.0585 0.4503 0.027 Uiso 1 1 calc R U
C52 C 0.85230(13) 1.0878(2) 0.44415(12) 0.0290(6) Uani 1 1 d . .
H52A H 0.8701 1.0560 0.4780 0.044 Uiso 1 1 calc R U
H52B H 0.8481 1.1602 0.4496 0.044 Uiso 1 1 calc R U
H52C H 0.8784 1.0764 0.4178 0.044 Uiso 1 1 calc R U
C53 C 0.74952(12) 0.8746(2) 0.42826(12) 0.0277(6) Uani 1 1 d . .
C54 C 0.69263(14) 0.9173(3) 0.44431(17) 0.0528(11) Uani 1 1 d . .
H54A H 0.7026 0.9468 0.4801 0.079 Uiso 1 1 calc R U
H54B H 0.6631 0.8632 0.4444 0.079 Uiso 1 1 calc R U
H54C H 0.6756 0.9693 0.4187 0.079 Uiso 1 1 calc R U
C55 C 0.66451(16) 0.6799(3) 0.3893(2) 0.0710(14) Uani 1 1 d . .
H55A H 0.6434 0.7428 0.3780 0.106 Uiso 1 1 calc R U
H55B H 0.6362 0.6316 0.4000 0.106 Uiso 1 1 calc R U
H55C H 0.6815 0.6520 0.3596 0.106 Uiso 1 1 calc R U
C56 C 0.71492(15) 0.7007(2) 0.43623(16) 0.0455(10) Uani 1 1 d . .
H56 H 0.6970 0.7269 0.4667 0.055 Uiso 1 1 calc R U
C57 C 0.74873(17) 0.6053(2) 0.45337(15) 0.0487(10) Uani 1 1 d . .
H57A H 0.7646 0.5770 0.4232 0.073 Uiso 1 1 calc R U
H57B H 0.7215 0.5567 0.4656 0.073 Uiso 1 1 calc R U
H57C H 0.7822 0.6201 0.4826 0.073 Uiso 1 1 calc R U
C58 C 0.86886(11) 0.50019(18) 0.32002(10) 0.0161(5) Uani 1 1 d . .
C59 C 0.87761(11) 0.41990(19) 0.35722(10) 0.0183(5) Uani 1 1 d . .
C60 C 0.84788(13) 0.4212(2) 0.40536(11) 0.0261(6) Uani 1 1 d . .
H60A H 0.8563 0.3579 0.4250 0.039 Uiso 1 1 calc R U
H60B H 0.8043 0.4291 0.3940 0.039 Uiso 1 1 calc R U
H60C H 0.8637 0.4775 0.4285 0.039 Uiso 1 1 calc R U
C61 C 0.91436(11) 0.33909(19) 0.34959(10) 0.0203(5) Uani 1 1 d . .
H61 H 0.9181 0.2845 0.3740 0.024 Uiso 1 1 calc R U
C62 C 0.94572(11) 0.33548(19) 0.30752(11) 0.0213(5) Uani 1 1 d . .
C63 C 0.98632(13) 0.2480(2) 0.30018(13) 0.0315(7) Uani 1 1 d . .
H63A H 0.9894 0.2025 0.3308 0.047 Uiso 1 1 calc R U
H63B H 1.0264 0.2732 0.2974 0.047 Uiso 1 1 calc R U
H63C H 0.9694 0.2114 0.2675 0.047 Uiso 1 1 calc R U
C64 C 0.93771(12) 0.41520(18) 0.27163(10) 0.0197(5) Uani 1 1 d . .
H64 H 0.9592 0.4149 0.2428 0.024 Uiso 1 1 calc R U
C65 C 0.89946(11) 0.49513(18) 0.27626(10) 0.0178(5) Uani 1 1 d . .
C66 C 0.89167(13) 0.5744(2) 0.23313(10) 0.0237(6) Uani 1 1 d . .
H66A H 0.9178 0.5586 0.2074 0.036 Uiso 1 1 calc R U
H66B H 0.9026 0.6403 0.2491 0.036 Uiso 1 1 calc R U
H66C H 0.8496 0.5755 0.2149 0.036 Uiso 1 1 calc R U
N1 N 0.60625(10) 0.26731(16) 0.51539(8) 0.0197(5) Uani 1 1 d . .
N2 N 0.55087(9) 0.20974(15) 0.57391(8) 0.0172(4) Uani 1 1 d . .
N3 N 0.58062(9) 0.42371(15) 0.64670(8) 0.0158(4) Uani 1 1 d . .
N4 N 0.66494(10) 0.37813(16) 0.70251(8) 0.0201(5) Uani 1 1 d . .
N5 N 0.70283(9) 0.44366(16) 0.58864(9) 0.0201(5) Uani 1 1 d . .
N6 N 0.74664(10) 0.29083(16) 0.59297(9) 0.0236(5) Uani 1 1 d . .
N7 N 0.89901(10) 0.76890(16) 0.49119(8) 0.0209(5) Uani 1 1 d . .
N8 N 0.95016(9) 0.70718(15) 0.43032(8) 0.0162(4) Uani 1 1 d . .
N9 N 0.91244(9) 0.91933(15) 0.35578(8) 0.0170(4) Uani 1 1 d . .
N10 N 0.82581(10) 0.87071(16) 0.30487(8) 0.0206(5) Uani 1 1 d . .
N11 N 0.79502(9) 0.93194(16) 0.42047(9) 0.0194(5) Uani 1 1 d . .
N12 N 0.75741(10) 0.77561(17) 0.42223(10) 0.0278(5) Uani 1 1 d . .
P1 P 0.68462(3) 0.10548(5) 0.67691(3) 0.02059(14) Uani 1 1 d . .
P2 P 0.81446(3) 0.59843(5) 0.32847(3) 0.01942(14) Uani 1 1 d . .
Th1 Th 0.64463(2) 0.29527(2) 0.61379(2) 0.01335(3) Uani 1 1 d . .
Th2 Th 0.85445(2) 0.78785(2) 0.39268(2) 0.01308(3) Uani 1 1 d . .
H1 H 0.6849(14) 0.154(2) 0.7233(12) 0.042(9) Uiso 1 1 d . .
H2 H 0.8129(13) 0.643(2) 0.2859(12) 0.033(8) Uiso 1 1 d . .

loop_
_atom_site_aniso_label
_atom_site_aniso_U_11
_atom_site_aniso_U_22
_atom_site_aniso_U_33
_atom_site_aniso_U_23
_atom_site_aniso_U_13
_atom_site_aniso_U_12
C1 0.066(2) 0.044(2) 0.0260(16) -0.0069(14) 0.0209(16) -0.0265(18)
C2 0.0331(16) 0.0210(13) 0.0165(13) -0.0030(10) 0.0073(11) -0.0001(11)
C3 0.047(2) 0.0259(15) 0.0362(17) -0.0093(13) 0.0188(15) -0.0003(14)
C4 0.0188(13) 0.0128(11) 0.0207(13) -0.0039(10) -0.0001(10) 0.0031(10)
C5 0.0210(14) 0.0297(15) 0.0245(14) 0.0001(12) -0.0034(11) 0.0004(11)
C6 0.0212(15) 0.0186(14) 0.0507(19) 0.0053(13) -0.0001(13) -0.0035(11)
C7 0.0113(12) 0.0185(13) 0.0329(15) 0.0063(11) 0.0028(11) -0.0004(10)
C8 0.0211(14) 0.0276(15) 0.0333(16) 0.0120(12) 0.0104(12) 0.0035(11)
C9 0.0228(14) 0.0223(13) 0.0229(14) -0.0020(11) -0.0001(11) 0.0042(11)
C10 0.0205(13) 0.0174(12) 0.0209(13) -0.0015(10) 0.0048(11) 0.0014(10)
C11 0.0254(15) 0.0288(15) 0.0310(16) -0.0049(12) 0.0106(12) 0.0009(12)
C12 0.0274(14) 0.0177(13) 0.0170(13) -0.0011(10) 0.0034(11) -0.0053(11)
C13 0.0407(18) 0.0262(15) 0.0256(15) -0.0097(12) -0.0006(13) -0.0001(13)
C14 0.053(2) 0.0408(19) 0.0200(15) -0.0006(13) -0.0075(14) -0.0015(16)
C15 0.0340(16) 0.0244(14) 0.0215(14) -0.0013(11) -0.0122(12) -0.0084(12)
C16 0.0302(17) 0.0328(17) 0.0355(17) 0.0029(13) -0.0141(13) -0.0100(13)
C17 0.055(2) 0.0281(17) 0.044(2) -0.0009(14) -0.0096(17) -0.0159(15)
C18 0.0224(14) 0.0204(13) 0.0332(16) 0.0077(12) 0.0025(12) -0.0065(11)
C19 0.0247(15) 0.0214(14) 0.0327(16) 0.0072(12) 0.0038(12) 0.0022(11)
C20 0.0168(14) 0.0315(15) 0.0311(15) 0.0119(12) 0.0043(11) -0.0025(11)
C21 0.0160(15) 0.042(2) 0.096(3) 0.034(2) 0.0111(17) 0.0018(14)
C22 0.0246(18) 0.045(2) 0.087(3) 0.024(2) 0.0026(18) 0.0106(15)
C23 0.0278(17) 0.0385(18) 0.061(2) 0.0242(16) 0.0264(16) 0.0160(14)
C24 0.054(2) 0.044(2) 0.045(2) 0.0014(16) 0.0240(18) 0.0279(17)
C25 0.0164(13) 0.0182(12) 0.0169(12) 0.0010(10) -0.0036(10) 0.0032(10)
C26 0.0222(14) 0.0202(13) 0.0184(13) 0.0008(10) -0.0033(11) 0.0046(10)
C27 0.0295(16) 0.0307(15) 0.0222(14) -0.0023(12) 0.0014(12) 0.0017(12)
C28 0.0235(14) 0.0186(13) 0.0224(14) -0.0043(10) -0.0024(11) 0.0043(11)
C29 0.0217(14) 0.0144(12) 0.0279(14) 0.0010(10) -0.0001(11) 0.0029(10)
C30 0.0351(17) 0.0196(14) 0.049(2) -0.0065(13) 0.0124(15) -0.0025(12)
C31 0.0222(14) 0.0188(13) 0.0213(13) 0.0016(10) 0.0033(11) 0.0026(10)
C32 0.0194(13) 0.0181(12) 0.0173(12) -0.0023(10) -0.0009(10) 0.0039(10)
C33 0.0269(15) 0.0271(14) 0.0214(14) -0.0044(11) 0.0033(11) -0.0018(12)
C34 0.067(2) 0.0261(16) 0.0293(17) 0.0073(13) 0.0207(16) 0.0001(15)
C35 0.0442(18) 0.0195(13) 0.0160(13) 0.0014(10) 0.0105(12) 0.0016(12)
C36 0.095(3) 0.053(2) 0.0238(17) 0.0108(15) 0.0289(19) 0.042(2)
C37 0.0237(13) 0.0108(11) 0.0175(12) 0.0028(9) -0.0002(10) -0.0003(10)
C38 0.0305(16) 0.0305(15) 0.0213(14) 0.0019(12) -0.0035(12) -0.0007(12)
C39 0.0194(14) 0.0216(14) 0.0472(19) -0.0012(13) 0.0046(13) 0.0064(11)
C40 0.0127(12) 0.0168(12) 0.0277(14) -0.0035(10) 0.0018(10) -0.0012(10)
C41 0.0234(14) 0.0239(14) 0.0278(15) -0.0091(11) 0.0111(12) -0.0018(11)
C42 0.0212(14) 0.0236(14) 0.0269(15) 0.0017(11) -0.0017(11) -0.0071(11)
C43 0.0207(13) 0.0145(12) 0.0213(13) 0.0036(10) 0.0044(11) -0.0003(10)
C44 0.0239(15) 0.0262(15) 0.0346(16) 0.0035(12) 0.0112(13) 0.0012(12)
C45 0.0275(14) 0.0195(13) 0.0139(12) 0.0015(10) 0.0026(11) 0.0081(11)
C46 0.0385(17) 0.0264(15) 0.0232(15) 0.0083(12) 0.0002(13) 0.0033(13)
C47 0.061(2) 0.0366(18) 0.0230(16) -0.0041(13) -0.0176(15) 0.0127(16)
C48 0.0351(17) 0.0208(14) 0.0257(15) -0.0014(11) -0.0133(12) 0.0090(12)
C49 0.0283(17) 0.0301(16) 0.048(2) -0.0037(14) -0.0178(14) 0.0077(13)
C50 0.070(3) 0.0368(19) 0.0337(18) 0.0010(15) -0.0011(17) 0.0296(18)
C51 0.0254(14) 0.0178(13) 0.0246(14) -0.0048(11) 0.0037(11) 0.0051(11)
C52 0.0329(16) 0.0199(14) 0.0367(17) -0.0039(12) 0.0130(14) -0.0015(12)
C53 0.0175(14) 0.0259(14) 0.0408(17) -0.0131(13) 0.0083(12) 0.0003(11)
C54 0.0238(17) 0.041(2) 0.100(3) -0.029(2) 0.0293(19) -0.0036(14)
C55 0.026(2) 0.059(3) 0.128(4) -0.032(3) 0.015(2) -0.0193(18)
C56 0.0331(18) 0.0373(19) 0.077(3) -0.0235(18) 0.0391(19) -0.0159(14)
C57 0.064(2) 0.0293(17) 0.065(2) -0.0131(16) 0.045(2) -0.0222(17)
C58 0.0144(12) 0.0143(11) 0.0175(12) -0.0032(9) -0.0028(10) -0.0017(9)
C59 0.0168(13) 0.0197(13) 0.0170(12) -0.0005(10) -0.0010(10) -0.0039(10)
C60 0.0278(15) 0.0310(15) 0.0189(13) 0.0033(11) 0.0023(11) 0.0000(12)
C61 0.0192(13) 0.0178(12) 0.0218(13) 0.0043(10) -0.0020(11) -0.0009(10)
C62 0.0171(13) 0.0165(12) 0.0290(14) -0.0002(11) 0.0010(11) -0.0006(10)
C63 0.0290(16) 0.0186(14) 0.0495(19) 0.0041(13) 0.0140(14) 0.0030(12)
C64 0.0203(13) 0.0180(12) 0.0209(13) -0.0031(10) 0.0043(11) -0.0030(10)
C65 0.0173(13) 0.0161(12) 0.0185(13) -0.0002(10) -0.0006(10) -0.0042(10)
C66 0.0282(15) 0.0212(13) 0.0210(14) 0.0029(11) 0.0026(11) 0.0014(11)
N1 0.0228(12) 0.0179(11) 0.0188(11) -0.0012(8) 0.0049(9) -0.0032(9)
N2 0.0146(11) 0.0152(10) 0.0213(11) 0.0016(8) 0.0016(8) -0.0013(8)
N3 0.0179(11) 0.0139(10) 0.0155(10) 0.0003(8) 0.0027(8) -0.0008(8)
N4 0.0241(12) 0.0178(11) 0.0158(11) -0.0003(8) -0.0040(9) -0.0045(9)
N5 0.0167(11) 0.0187(11) 0.0240(12) 0.0054(9) 0.0013(9) -0.0034(9)
N6 0.0145(11) 0.0240(12) 0.0332(13) 0.0085(10) 0.0068(9) 0.0045(9)
N7 0.0274(12) 0.0177(11) 0.0183(11) -0.0006(9) 0.0060(9) 0.0019(9)
N8 0.0127(10) 0.0163(10) 0.0187(10) -0.0012(8) 0.0006(8) 0.0023(8)
N9 0.0161(11) 0.0184(10) 0.0156(10) 0.0036(8) 0.0009(8) 0.0002(8)
N10 0.0221(12) 0.0170(11) 0.0187(11) -0.0017(9) -0.0070(9) 0.0043(9)
N11 0.0171(11) 0.0173(11) 0.0232(11) -0.0048(9) 0.0020(9) 0.0010(8)
N12 0.0184(12) 0.0251(12) 0.0436(15) -0.0141(11) 0.0152(11) -0.0069(9)
P1 0.0194(3) 0.0176(3) 0.0233(4) 0.0034(3) -0.0003(3) 0.0007(3)
P2 0.0178(3) 0.0168(3) 0.0220(3) -0.0051(3) -0.0008(3) 0.0010(3)
Th1 0.01068(5) 0.01383(5) 0.01517(5) 0.00155(3) 0.00137(3) -0.00054(3)
Th2 0.01031(5) 0.01291(4) 0.01585(5) -0.00256(3) 0.00193(3) 0.00028(3)

loop_
_atom_type_symbol
_atom_type_description
_atom_type_scat_dispersion_real
_atom_type_scat_dispersion_imag
_atom_type_scat_source
C C 0.0033 0.0016 'International Tables Vol C Tables 4.2.6.8 and 6.1.1.4'
H H 0.0000 0.0000 'International Tables Vol C Tables 4.2.6.8 and 6.1.1.4'
N N 0.0061 0.0033 'International Tables Vol C Tables 4.2.6.8 and 6.1.1.4'
P P 0.1023 0.0942 'International Tables Vol C Tables 4.2.6.8 and 6.1.1.4'
Th Th -7.2400 8.8979 'International Tables Vol C Tables 4.2.6.8 and 6.1.1.4'

loop_
_geom_angle_atom_site_label_1
_geom_angle_atom_site_label_2
_geom_angle_atom_site_label_3
_geom_angle
C2 C1 H1A 109.5
C2 C1 H1B 109.5
H1A C1 H1B 109.5
C2 C1 H1C 109.5
H1A C1 H1C 109.5
H1B C1 H1C 109.5
N1 C2 C1 110.0(2)
N1 C2 C3 110.8(2)
C1 C2 C3 109.5(3)
N1 C2 H2A 108.8
C1 C2 H2A 108.8
C3 C2 H2A 108.8
C2 C3 H3A 109.5
C2 C3 H3B 109.5
H3A C3 H3B 109.5
C2 C3 H3C 109.5
H3A C3 H3C 109.5
H3B C3 H3C 109.5
N1 C4 N2 114.7(2)
N1 C4 C5 123.2(2)
N2 C4 C5 122.1(2)
N1 C4 Th1 59.82(13)
N2 C4 Th1 56.71(12)
C5 C4 Th1 164.55(17)
C4 C5 H5A 109.5
C4 C5 H5B 109.5
H5A C5 H5B 109.5
C4 C5 H5C 109.5
H5A C5 H5C 109.5
H5B C5 H5C 109.5
C7 C6 H6A 109.5
C7 C6 H6B 109.5
H6A C6 H6B 109.5
C7 C6 H6C 109.5
H6A C6 H6C 109.5
H6B C6 H6C 109.5
N2 C7 C8 108.6(2)
N2 C7 C6 111.3(2)
C8 C7 C6 110.2(2)
N2 C7 H7 108.9
C8 C7 H7 108.9
C6 C7 H7 108.9
C7 C8 H8A 109.5
C7 C8 H8B 109.5
H8A C8 H8B 109.5
C7 C8 H8C 109.5
H8A C8 H8C 109.5
H8B C8 H8C 109.5
C10 C9 H9A 109.5
C10 C9 H9B 109.5
H9A C9 H9B 109.5
C10 C9 H9C 109.5
H9A C9 H9C 109.5
H9B C9 H9C 109.5
N3 C10 C9 108.9(2)
N3 C10 C11 113.3(2)
C9 C10 C11 109.5(2)
N3 C10 H10 108.3
C9 C10 H10 108.3
C11 C10 H10 108.3
C10 C11 H11A 109.5
C10 C11 H11B 109.5
H11A C11 H11B 109.5
C10 C11 H11C 109.5
H11A C11 H11C 109.5
H11B C11 H11C 109.5
N4 C12 N3 114.2(2)
N4 C12 C13 122.6(2)
N3 C12 C13 123.2(2)
N4 C12 Th1 57.64(13)
N3 C12 Th1 57.53(13)
C13 C12 Th1 169.10(19)
C12 C13 H13A 109.5
C12 C13 H13B 109.5
H13A C13 H13B 109.5
C12 C13 H13C 109.5
H13A C13 H13C 109.5
H13B C13 H13C 109.5
C15 C14 H14A 109.5
C15 C14 H14B 109.5
H14A C14 H14B 109.5
C15 C14 H14C 109.5
H14A C14 H14C 109.5
H14B C14 H14C 109.5
N4 C15 C16 109.4(2)
N4 C15 C14 110.6(2)
C16 C15 C14 111.2(3)
N4 C15 H15 108.6
C16 C15 H15 108.6
C14 C15 H15 108.6
C15 C16 H16A 109.5
C15 C16 H16B 109.5
H16A C16 H16B 109.5
C15 C16 H16C 109.5
H16A C16 H16C 109.5
H16B C16 H16C 109.5
C18 C17 H17A 109.5
C18 C17 H17B 109.5
H17A C17 H17B 109.5
C18 C17 H17C 109.5
H17A C17 H17C 109.5
H17B C17 H17C 109.5
N5 C18 C19 109.7(2)
N5 C18 C17 112.4(2)
C19 C18 C17 109.9(3)
N5 C18 H18 108.2
C19 C18 H18 108.2
C17 C18 H18 108.2
C18 C19 H19A 109.5
C18 C19 H19B 109.5
H19A C19 H19B 109.5
C18 C19 H19C 109.5
H19A C19 H19C 109.5
H19B C19 H19C 109.5
N5 C20 N6 115.3(2)
N5 C20 C21 122.5(3)
N6 C20 C21 122.1(3)
N5 C20 Th1 59.28(13)
N6 C20 Th1 56.74(13)
C21 C20 Th1 172.5(2)
C20 C21 H21A 109.5
C20 C21 H21B 109.5
H21A C21 H21B 109.5
C20 C21 H21C 109.5
H21A C21 H21C 109.5
H21B C21 H21C 109.5
C23 C22 H22A 109.5
C23 C22 H22B 109.5
H22A C22 H22B 109.5
C23 C22 H22C 109.5
H22A C22 H22C 109.5
H22B C22 H22C 109.5
N6 C23 C24 108.4(3)
N6 C23 C22 112.6(3)
C24 C23 C22 110.4(3)
N6 C23 H23 108.4
C24 C23 H23 108.4
C22 C23 H23 108.4
C23 C24 H24A 109.5
C23 C24 H24B 109.5
H24A C24 H24B 109.5
C23 C24 H24C 109.5
H24A C24 H24C 109.5
H24B C24 H24C 109.5
C32 C25 C26 117.6(2)
C32 C25 P1 123.88(19)
C26 C25 P1 118.3(2)
C28 C26 C25 120.2(2)
C28 C26 C27 119.5(2)
C25 C26 C27 120.3(2)
C26 C27 H27A 109.5
C26 C27 H27B 109.5
H27A C27 H27B 109.5
C26 C27 H27C 109.5
H27A C27 H27C 109.5
H27B C27 H27C 109.5
C29 C28 C26 122.5(2)
C29 C28 H28 118.8
C26 C28 H28 118.8
C28 C29 C31 117.0(2)
C28 C29 C30 122.2(2)
C31 C29 C30 120.8(3)
C29 C30 H30A 109.5
C29 C30 H30B 109.5
H30A C30 H30B 109.5
C29 C30 H30C 109.5
H30A C30 H30C 109.5
H30B C30 H30C 109.5
C32 C31 C29 122.7(2)
C32 C31 H31 118.7
C29 C31 H31 118.7
C31 C32 C25 119.9(2)
C31 C32 C33 117.9(2)
C25 C32 C33 122.2(2)
C32 C33 H33A 109.5
C32 C33 H33B 109.5
H33A C33 H33B 109.5
C32 C33 H33C 109.5
H33A C33 H33C 109.5
H33B C33 H33C 109.5
C35 C34 H34A 109.5
C35 C34 H34B 109.5
H34A C34 H34B 109.5
C35 C34 H34C 109.5
H34A C34 H34C 109.5
H34B C34 H34C 109.5
N7 C35 C36 110.3(2)
N7 C35 C34 111.5(2)
C36 C35 C34 108.9(3)
N7 C35 H35 108.7
C36 C35 H35 108.7
C34 C35 H35 108.7
C35 C36 H36A 109.5
C35 C36 H36B 109.5
H36A C36 H36B 109.5
C35 C36 H36C 109.5
H36A C36 H36C 109.5
H36B C36 H36C 109.5
N7 C37 N8 114.6(2)
N7 C37 C38 123.0(2)
N8 C37 C38 122.3(2)
N7 C37 Th2 60.12(13)
N8 C37 Th2 56.04(12)
C38 C37 Th2 165.94(18)
C37 C38 H38A 109.5
C37 C38 H38B 109.5
H38A C38 H38B 109.5
C37 C38 H38C 109.5
H38A C38 H38C 109.5
H38B C38 H38C 109.5
C40 C39 H39A 109.5
C40 C39 H39B 109.5
H39A C39 H39B 109.5
C40 C39 H39C 109.5
H39A C39 H39C 109.5
H39B C39 H39C 109.5
N8 C40 C41 108.4(2)
N8 C40 C39 111.4(2)
C41 C40 C39 109.8(2)
N8 C40 H40 109.1
C41 C40 H40 109.1
C39 C40 H40 109.1
C40 C41 H41A 109.5
C40 C41 H41B 109.5
H41A C41 H41B 109.5
C40 C41 H41C 109.5
H41A C41 H41C 109.5
H41B C41 H41C 109.5
C43 C42 H42A 109.5
C43 C42 H42B 109.5
H42A C42 H42B 109.5
C43 C42 H42C 109.5
H42A C42 H42C 109.5
H42B C42 H42C 109.5
N9 C43 C42 108.4(2)
N9 C43 C44 113.3(2)
C42 C43 C44 109.6(2)
N9 C43 H43 108.5
C42 C43 H43 108.5
C44 C43 H43 108.5
C43 C44 H44A 109.5
C43 C44 H44B 109.5
H44A C44 H44B 109.5
C43 C44 H44C 109.5
H44A C44 H44C 109.5
H44B C44 H44C 109.5
N10 C45 N9 113.8(2)
N10 C45 C46 123.3(2)
N9 C45 C46 122.9(2)
N10 C45 Th2 57.45(13)
N9 C45 Th2 57.33(13)
C46 C45 Th2 169.67(18)
C45 C46 H46A 109.5
C45 C46 H46B 109.5
H46A C46 H46B 109.5
C45 C46 H46C 109.5
H46A C46 H46C 109.5
H46B C46 H46C 109.5
C48 C47 H47A 109.5
C48 C47 H47B 109.5
H47A C47 H47B 109.5
C48 C47 H47C 109.5
H47A C47 H47C 109.5
H47B C47 H47C 109.5
N10 C48 C49 108.9(2)
N10 C48 C47 110.6(2)
C49 C48 C47 111.6(3)
N10 C48 H48 108.6
C49 C48 H48 108.6
C47 C48 H48 108.6
C48 C49 H49A 109.5
C48 C49 H49B 109.5
H49A C49 H49B 109.5
C48 C49 H49C 109.5
H49A C49 H49C 109.5
H49B C49 H49C 109.5
C51 C50 H50A 109.5
C51 C50 H50B 109.5
H50A C50 H50B 109.5
C51 C50 H50C 109.5
H50A C50 H50C 109.5
H50B C50 H50C 109.5
N11 C51 C50 111.6(2)
N11 C51 C52 110.4(2)
C50 C51 C52 110.4(3)
N11 C51 H51 108.1
C50 C51 H51 108.1
C52 C51 H51 108.1
C51 C52 H52A 109.5
C51 C52 H52B 109.5
H52A C52 H52B 109.5
C51 C52 H52C 109.5
H52A C52 H52C 109.5
H52B C52 H52C 109.5
N11 C53 N12 115.2(2)
N11 C53 C54 122.6(3)
N12 C53 C54 122.1(3)
N11 C53 Th2 59.06(13)
N12 C53 Th2 56.30(14)
C54 C53 Th2 177.0(2)
C53 C54 H54A 109.5
C53 C54 H54B 109.5
H54A C54 H54B 109.5
C53 C54 H54C 109.5
H54A C54 H54C 109.5
H54B C54 H54C 109.5
C56 C55 H55A 109.5
C56 C55 H55B 109.5
H55A C55 H55B 109.5
C56 C55 H55C 109.5
H55A C55 H55C 109.5
H55B C55 H55C 109.5
N12 C56 C57 108.8(3)
N12 C56 C55 111.1(3)
C57 C56 C55 110.2(3)
N12 C56 H56 108.9
C57 C56 H56 108.9
C55 C56 H56 108.9
C56 C57 H57A 109.5
C56 C57 H57B 109.5
H57A C57 H57B 109.5
C56 C57 H57C 109.5
H57A C57 H57C 109.5
H57B C57 H57C 109.5
C65 C58 C59 117.5(2)
C65 C58 P2 123.99(19)
C59 C58 P2 118.30(19)
C61 C59 C58 120.2(2)
C61 C59 C60 119.2(2)
C58 C59 C60 120.6(2)
C59 C60 H60A 109.5
C59 C60 H60B 109.5
H60A C60 H60B 109.5
C59 C60 H60C 109.5
H60A C60 H60C 109.5
H60B C60 H60C 109.5
C62 C61 C59 122.3(2)
C62 C61 H61 118.9
C59 C61 H61 118.9
C61 C62 C64 117.2(2)
C61 C62 C63 121.8(2)
C64 C62 C63 121.0(2)
C62 C63 H63A 109.5
C62 C63 H63B 109.5
H63A C63 H63B 109.5
C62 C63 H63C 109.5
H63A C63 H63C 109.5
H63B C63 H63C 109.5
C65 C64 C62 122.5(2)
C65 C64 H64 118.8
C62 C64 H64 118.8
C64 C65 C58 120.2(2)
C64 C65 C66 117.7(2)
C58 C65 C66 122.1(2)
C65 C66 H66A 109.5
C65 C66 H66B 109.5
H66A C66 H66B 109.5
C65 C66 H66C 109.5
H66A C66 H66C 109.5
H66B C66 H66C 109.5
C4 N1 C2 119.6(2)
C4 N1 Th1 93.13(15)
C2 N1 Th1 146.44(17)
C4 N2 C7 122.4(2)
C4 N2 Th1 96.24(15)
C7 N2 Th1 137.78(16)
C12 N3 C10 121.7(2)
C12 N3 Th1 95.16(15)
C10 N3 Th1 141.63(15)
C12 N4 C15 122.1(2)
C12 N4 Th1 95.51(15)
C15 N4 Th1 140.43(18)
C20 N5 C18 120.2(2)
C20 N5 Th1 93.79(16)
C18 N5 Th1 144.61(17)
C20 N6 C23 121.0(2)
C20 N6 Th1 96.07(16)
C23 N6 Th1 142.90(18)
C37 N7 C35 119.4(2)
C37 N7 Th2 92.86(15)
C35 N7 Th2 147.01(17)
C37 N8 C40 122.1(2)
C37 N8 Th2 97.00(15)
C40 N8 Th2 138.00(16)
C45 N9 C43 121.8(2)
C45 N9 Th2 95.26(16)
C43 N9 Th2 141.52(15)
C45 N10 C48 122.4(2)
C45 N10 Th2 95.73(15)
C48 N10 Th2 139.85(18)
C53 N11 C51 120.1(2)
C53 N11 Th2 94.09(15)
C51 N11 Th2 145.19(17)
C53 N12 C56 122.1(2)
C53 N12 Th2 96.60(16)
C56 N12 Th2 141.16(18)
C25 P1 Th1 119.13(8)
C25 P1 H1 100.5(14)
Th1 P1 H1 91.3(14)
C58 P2 Th2 120.75(8)
C58 P2 H2 99.0(14)
Th2 P2 H2 91.8(14)
N6 Th1 N2 132.20(7)
N6 Th1 N3 135.76(7)
N2 Th1 N3 86.97(7)
N6 Th1 N4 100.39(8)
N2 Th1 N4 125.92(7)
N3 Th1 N4 53.83(7)
N6 Th1 N5 53.89(7)
N2 Th1 N5 135.08(7)
N3 Th1 N5 84.79(7)
N4 Th1 N5 82.22(7)
N6 Th1 N1 87.14(7)
N2 Th1 N1 53.51(7)
N3 Th1 N1 108.66(7)
N4 Th1 N1 160.49(7)
N5 Th1 N1 87.96(7)
N6 Th1 C20 27.19(7)
N2 Th1 C20 143.31(8)
N3 Th1 C20 109.60(7)
N4 Th1 C20 88.96(8)
N5 Th1 C20 26.93(7)
N1 Th1 C20 89.85(7)
N6 Th1 C4 112.48(8)
N2 Th1 C4 27.05(7)
N3 Th1 C4 94.83(7)
N4 Th1 C4 146.10(7)
N5 Th1 C4 110.20(7)
N1 Th1 C4 27.05(7)
C20 Th1 C4 116.68(8)
N6 Th1 C12 117.77(8)
N2 Th1 C12 109.65(7)
N3 Th1 C12 27.31(7)
N4 Th1 C12 26.85(7)
N5 Th1 C12 79.63(7)
N1 Th1 C12 134.51(7)
C20 Th1 C12 97.33(8)
C4 Th1 C12 121.89(7)
N6 Th1 P1 83.87(5)
N2 Th1 P1 89.26(5)
N3 Th1 P1 121.89(5)
N4 Th1 P1 84.11(5)
N5 Th1 P1 131.76(5)
N1 Th1 P1 114.77(5)
C20 Th1 P1 107.24(6)
C4 Th1 P1 106.74(5)
C12 Th1 P1 105.77(5)
N12 Th2 N8 128.78(8)
N12 Th2 N9 136.86(7)
N8 Th2 N9 88.18(7)
N12 Th2 N10 101.81(8)
N8 Th2 N10 128.21(7)
N9 Th2 N10 53.90(7)
N12 Th2 N11 53.90(7)
N8 Th2 N11 134.58(7)
N9 Th2 N11 85.08(7)
N10 Th2 N11 81.34(7)
N12 Th2 N7 84.67(8)
N8 Th2 N7 53.49(7)
N9 Th2 N7 107.65(7)
N10 Th2 N7 158.39(7)
N11 Th2 N7 86.21(7)
N12 Th2 C45 119.13(8)
N8 Th2 C45 111.43(7)
N9 Th2 C45 27.40(7)
N10 Th2 C45 26.82(7)
N11 Th2 C45 79.28(7)
N7 Th2 C45 133.06(7)
N12 Th2 C53 27.10(7)
N8 Th2 C53 139.37(8)
N9 Th2 C53 110.74(7)
N10 Th2 C53 90.58(8)
N11 Th2 C53 26.85(7)
N7 Th2 C53 86.10(8)
C45 Th2 C53 98.82(8)
N12 Th2 C37 109.43(8)
N8 Th2 C37 26.97(7)
N9 Th2 C37 95.24(7)
N10 Th2 C37 147.27(7)
N11 Th2 C37 109.30(7)
N7 Th2 C37 27.01(7)
C45 Th2 C37 122.52(7)
C53 Th2 C37 113.05(8)
N12 Th2 P2 85.12(5)
N8 Th2 P2 90.24(5)
N9 Th2 P2 120.42(5)
N10 Th2 P2 82.99(5)
N11 Th2 P2 131.21(5)
N7 Th2 P2 118.31(5)
C45 Th2 P2 104.40(5)
C53 Th2 P2 108.27(6)
C37 Th2 P2 108.68(5)

loop_
_geom_bond_atom_site_label_1
_geom_bond_atom_site_label_2
_geom_bond_distance
C1 C2 1.514(4)
C1 H1A 0.9800
C1 H1B 0.9800
C1 H1C 0.9800
C2 N1 1.472(3)
C2 C3 1.526(4)
C2 H2A 1.0000
C3 H3A 0.9800
C3 H3B 0.9800
C3 H3C 0.9800
C4 N1 1.331(3)
C4 N2 1.337(3)
C4 C5 1.513(3)
C4 Th1 2.921(2)
C5 H5A 0.9800
C5 H5B 0.9800
C5 H5C 0.9800
C6 C7 1.535(4)
C6 H6A 0.9800
C6 H6B 0.9800
C6 H6C 0.9800
C7 N2 1.468(3)
C7 C8 1.518(4)
C7 H7 1.0000
C8 H8A 0.9800
C8 H8B 0.9800
C8 H8C 0.9800
C9 C10 1.520(3)
C9 H9A 0.9800
C9 H9B 0.9800
C9 H9C 0.9800
C10 N3 1.463(3)
C10 C11 1.536(4)
C10 H10 1.0000
C11 H11A 0.9800
C11 H11B 0.9800
C11 H11C 0.9800
C12 N4 1.327(3)
C12 N3 1.348(3)
C12 C13 1.510(4)
C12 Th1 2.925(3)
C13 H13A 0.9800
C13 H13B 0.9800
C13 H13C 0.9800
C14 C15 1.530(4)
C14 H14A 0.9800
C14 H14B 0.9800
C14 H14C 0.9800
C15 N4 1.470(3)
C15 C16 1.513(4)
C15 H15 1.0000
C16 H16A 0.9800
C16 H16B 0.9800
C16 H16C 0.9800
C17 C18 1.525(4)
C17 H17A 0.9800
C17 H17B 0.9800
C17 H17C 0.9800
C18 N5 1.472(3)
C18 C19 1.521(4)
C18 H18 1.0000
C19 H19A 0.9800
C19 H19B 0.9800
C19 H19C 0.9800
C20 N5 1.325(3)
C20 N6 1.342(3)
C20 C21 1.522(4)
C20 Th1 2.920(3)
C21 H21A 0.9800
C21 H21B 0.9800
C21 H21C 0.9800
C22 C23 1.527(5)
C22 H22A 0.9800
C22 H22B 0.9800
C22 H22C 0.9800
C23 N6 1.468(3)
C23 C24 1.518(5)
C23 H23 1.0000
C24 H24A 0.9800
C24 H24B 0.9800
C24 H24C 0.9800
C25 C32 1.416(4)
C25 C26 1.417(3)
C25 P1 1.829(3)
C26 C28 1.390(4)
C26 C27 1.506(4)
C27 H27A 0.9800
C27 H27B 0.9800
C27 H27C 0.9800
C28 C29 1.385(4)
C28 H28 0.9500
C29 C31 1.395(4)
C29 C30 1.511(4)
C30 H30A 0.9800
C30 H30B 0.9800
C30 H30C 0.9800
C31 C32 1.388(4)
C31 H31 0.9500
C32 C33 1.507(3)
C33 H33A 0.9800
C33 H33B 0.9800
C33 H33C 0.9800
C34 C35 1.527(4)
C34 H34A 0.9800
C34 H34B 0.9800
C34 H34C 0.9800
C35 N7 1.469(3)
C35 C36 1.515(4)
C35 H35 1.0000
C36 H36A 0.9800
C36 H36B 0.9800
C36 H36C 0.9800
C37 N7 1.333(3)
C37 N8 1.339(3)
C37 C38 1.509(4)
C37 Th2 2.930(2)
C38 H38A 0.9800
C38 H38B 0.9800
C38 H38C 0.9800
C39 C40 1.529(4)
C39 H39A 0.9800
C39 H39B 0.9800
C39 H39C 0.9800
C40 N8 1.469(3)
C40 C41 1.521(4)
C40 H40 1.0000
C41 H41A 0.9800
C41 H41B 0.9800
C41 H41C 0.9800
C42 C43 1.523(3)
C42 H42A 0.9800
C42 H42B 0.9800
C42 H42C 0.9800
C43 N9 1.468(3)
C43 C44 1.529(4)
C43 H43 1.0000
C44 H44A 0.9800
C44 H44B 0.9800
C44 H44C 0.9800
C45 N10 1.324(3)
C45 N9 1.350(3)
C45 C46 1.510(4)
C45 Th2 2.920(3)
C46 H46A 0.9800
C46 H46B 0.9800
C46 H46C 0.9800
C47 C48 1.530(4)
C47 H47A 0.9800
C47 H47B 0.9800
C47 H47C 0.9800
C48 N10 1.475(3)
C48 C49 1.522(4)
C48 H48 1.0000
C49 H49A 0.9800
C49 H49B 0.9800
C49 H49C 0.9800
C50 C51 1.517(4)
C50 H50A 0.9800
C50 H50B 0.9800
C50 H50C 0.9800
C51 N11 1.474(3)
C51 C52 1.521(4)
C51 H51 1.0000
C52 H52A 0.9800
C52 H52B 0.9800
C52 H52C 0.9800
C53 N11 1.323(3)
C53 N12 1.340(3)
C53 C54 1.526(4)
C53 Th2 2.921(3)
C54 H54A 0.9800
C54 H54B 0.9800
C54 H54C 0.9800
C55 C56 1.521(6)
C55 H55A 0.9800
C55 H55B 0.9800
C55 H55C 0.9800
C56 N12 1.471(4)
C56 C57 1.503(5)
C56 H56 1.0000
C57 H57A 0.9800
C57 H57B 0.9800
C57 H57C 0.9800
C58 C65 1.415(4)
C58 C59 1.417(3)
C58 P2 1.831(2)
C59 C61 1.392(4)
C59 C60 1.500(4)
C60 H60A 0.9800
C60 H60B 0.9800
C60 H60C 0.9800
C61 C62 1.387(4)
C61 H61 0.9500
C62 C64 1.390(4)
C62 C63 1.513(4)
C63 H63A 0.9800
C63 H63B 0.9800
C63 H63C 0.9800
C64 C65 1.387(3)
C64 H64 0.9500
C65 C66 1.509(3)
C66 H66A 0.9800
C66 H66B 0.9800
C66 H66C 0.9800
N1 Th1 2.529(2)
N2 Th1 2.457(2)
N3 Th1 2.478(2)
N4 Th1 2.483(2)
N5 Th1 2.516(2)
N6 Th1 2.455(2)
N7 Th2 2.544(2)
N8 Th2 2.449(2)
N9 Th2 2.468(2)
N10 Th2 2.474(2)
N11 Th2 2.512(2)
N12 Th2 2.447(2)
P1 Th1 3.0405(7)
P1 H1 1.35(3)
P2 Th2 3.0497(7)
P2 H2 1.23(3)
